data_8102458
loop_
_publ_author_name
'Zhiyi Cheng'
'Kuan Lu'
'Wenjie Li'
'Feng He'

_publ_section_title
;
 Crystal structure of 5-(4-methoxyphenyl)-4-cyano-1H-1,2,3-triazole,
 C10H8N4O
;
_journal_issue 3
_journal_name_full 'Zeitschrift f\"ur Kristallographie - New Crystal Structures'
_journal_page_first 507
_journal_volume 224
_journal_year 2009
_chemical_formula_sum 'C10 H8 N4 O'
_chemical_formula_weight 200.20
_chemical_name_systematic
; 
5-(4-Methoxyphenyl)-4-cyano-1H-1,2,3-triazole 
;
_space_group_IT_number 14
_symmetry_cell_setting monoclinic
_symmetry_space_group_name_Hall '-P 2yn'
_symmetry_space_group_name_H-M 'P 1 21/n 1'
_atom_sites_solution_hydrogens geom
_atom_sites_solution_primary direct
_atom_sites_solution_secondary difmap
_audit_creation_method SHELXL-97
_cell_angle_alpha 90.00
_cell_angle_beta 97.199(3)
_cell_angle_gamma 90.00
_cell_formula_units_Z 4
_cell_length_a 5.2065(9)
_cell_length_b 9.6655(16)
_cell_length_c 19.067(3)
_cell_measurement_temperature 173(2)
_cell_volume 952.0(3)
_computing_molecular_graphics 'SHELXTL (Bruker, 1997)'
_computing_publication_material SHELXTL
_computing_structure_refinement 'SHELXL-97 (Sheldrick, 1997)'
_computing_structure_solution 'SHELXS-97 (Sheldrick, 1990)'
_diffrn_ambient_temperature 173(2)
_diffrn_measured_fraction_theta_full 0.989
_diffrn_measured_fraction_theta_max 0.989
_diffrn_radiation_monochromator graphite
_diffrn_radiation_source 'fine-focus sealed tube'
_diffrn_radiation_type MoK\a
_diffrn_radiation_wavelength 0.71073
_diffrn_reflns_av_R_equivalents 0.0226
_diffrn_reflns_av_sigmaI/netI 0.0275
_diffrn_reflns_limit_h_max 6
_diffrn_reflns_limit_h_min -6
_diffrn_reflns_limit_k_max 11
_diffrn_reflns_limit_k_min -12
_diffrn_reflns_limit_l_max 23
_diffrn_reflns_limit_l_min -24
_diffrn_reflns_number 5726
_diffrn_reflns_theta_full 27.08
_diffrn_reflns_theta_max 27.08
_diffrn_reflns_theta_min 2.15
_exptl_absorpt_coefficient_mu 0.097
_exptl_crystal_colour 'faint pink'
_exptl_crystal_density_diffrn 1.397
_exptl_crystal_density_method 'not measured'
_exptl_crystal_description block
_exptl_crystal_F_000 416
_exptl_crystal_size_max 0.48
_exptl_crystal_size_mid 0.42
_exptl_crystal_size_min 0.15
_refine_diff_density_max 0.233
_refine_diff_density_min -0.189
_refine_diff_density_rms 0.046
_refine_ls_extinction_coef 0.0078(19)
_refine_ls_extinction_expression Fc^*^=kFc[1+0.001xFc^2^\l^3^/sin(2\q)]^-1/4^
_refine_ls_extinction_method SHELXL
_refine_ls_goodness_of_fit_ref 1.047
_refine_ls_hydrogen_treatment mixed
_refine_ls_matrix_type full
_refine_ls_number_parameters 169
_refine_ls_number_reflns 2076
_refine_ls_number_restraints 0
_refine_ls_restrained_S_all 1.047
_refine_ls_R_factor_all 0.0545
_refine_ls_R_factor_gt 0.0389
_refine_ls_shift/su_max 0.002
_refine_ls_shift/su_mean 0.000
_refine_ls_structure_factor_coef Fsqd
_refine_ls_weighting_details 'calc w=1/[\s^2^(Fo^2^)+(0.0606P)^2^+0.1410P] where P=(Fo^2^+2Fc^2^)/3'
_refine_ls_weighting_scheme calc
_refine_ls_wR_factor_gt 0.0989
_refine_ls_wR_factor_ref 0.1092
_reflns_number_gt 1601
_reflns_number_total 2076
_reflns_threshold_expression >2sigma(I)
_cod_data_source_file 1267-2637.cff
_cod_data_source_block compoud_1
_cod_original_sg_symbol_H-M P2(1)/n
_cod_database_code 8102458

loop_
_symmetry_equiv_pos_as_xyz
'x, y, z'
'-x+1/2, y+1/2, -z+1/2'
'-x, -y, -z'
'x-1/2, -y-1/2, z-1/2'

loop_
_atom_site_label
_atom_site_type_symbol
_atom_site_fract_x
_atom_site_fract_y
_atom_site_fract_z
_atom_site_U_iso_or_equiv
_atom_site_adp_type
_atom_site_occupancy
_atom_site_symmetry_multiplicity
_atom_site_Wyckoff_symbol
_atom_site_calc_flag
_atom_site_refinement_flags
_atom_site_disorder_assembly
_atom_site_disorder_group
C1 C 0.9696(2) 0.23253(13) 0.18920(7) 0.0280(3) Uani 1 4 e d . . .
C2 C 0.9287(2) 0.37416(12) 0.18613(6) 0.0252(3) Uani 1 4 e d . . .
C3 C 0.8146(3) 0.12290(13) 0.15730(8) 0.0350(3) Uani 1 4 e d . . .
C4 C 0.7285(2) 0.46003(13) 0.14737(6) 0.0248(3) Uani 1 4 e d . . .
C5 C 0.5208(3) 0.39978(14) 0.10465(7) 0.0297(3) Uani 1 4 e d . . .
C6 C 0.3330(3) 0.47977(14) 0.06760(7) 0.0313(3) Uani 1 4 e d . . .
C7 C 0.3471(2) 0.62364(13) 0.07222(7) 0.0278(3) Uani 1 4 e d . . .
C8 C 0.5518(3) 0.68593(13) 0.11398(7) 0.0300(3) Uani 1 4 e d . . .
C9 C 0.7394(3) 0.60401(13) 0.15086(7) 0.0301(3) Uani 1 4 e d . . .
C10 C 0.1442(4) 0.83991(16) 0.04136(10) 0.0456(4) Uani 1 4 e d . . .
N1 N 1.1346(2) 0.42332(12) 0.22890(6) 0.0280(3) Uani 1 4 e d . . .
N2 N 1.2945(2) 0.32241(11) 0.25622(6) 0.0318(3) Uani 1 4 e d . . .
N3 N 1.1949(2) 0.20508(11) 0.23225(6) 0.0315(3) Uani 1 4 e d . . .
N4 N 0.6868(3) 0.03554(13) 0.13172(8) 0.0524(4) Uani 1 4 e d . . .
O1 O 0.15295(18) 0.69364(10) 0.03297(5) 0.0371(3) Uani 1 4 e d . . .
H1 H 1.177(3) 0.5162(18) 0.2425(9) 0.049(5) Uiso 1 4 e d . . .
H2 H 0.878(3) 0.6454(15) 0.1784(8) 0.032(4) Uiso 1 4 e d . . .
H3 H 0.574(3) 0.7831(18) 0.1187(8) 0.039(4) Uiso 1 4 e d . . .
H4 H 0.191(3) 0.4404(15) 0.0385(8) 0.036(4) Uiso 1 4 e d . . .
H5 H 0.507(3) 0.3008(16) 0.0996(7) 0.036(4) Uiso 1 4 e d . . .
H6 H 0.300(3) 0.8845(19) 0.0237(10) 0.062(5) Uiso 1 4 e d . . .
H7 H -0.015(4) 0.8699(18) 0.0125(9) 0.054(5) Uiso 1 4 e d . . .
H8 H 0.142(3) 0.8647(19) 0.0929(10) 0.064(5) Uiso 1 4 e d . . .

loop_
_atom_site_aniso_label
_atom_site_aniso_U_11
_atom_site_aniso_U_22
_atom_site_aniso_U_33
_atom_site_aniso_U_23
_atom_site_aniso_U_13
_atom_site_aniso_U_12
C1 0.0285(6) 0.0225(6) 0.0316(7) -0.0004(5) -0.0018(5) 0.0018(5)
C2 0.0252(7) 0.0231(6) 0.0268(6) -0.0013(5) 0.0005(5) -0.0004(5)
C3 0.0376(8) 0.0212(6) 0.0438(8) -0.0008(6) -0.0038(6) 0.0037(6)
C4 0.0235(7) 0.0225(6) 0.0277(7) -0.0002(5) 0.0000(5) 0.0010(5)
C5 0.0300(7) 0.0217(6) 0.0357(7) -0.0011(5) -0.0021(6) -0.0015(5)
C6 0.0279(7) 0.0274(7) 0.0360(8) -0.0022(6) -0.0065(6) -0.0031(5)
C7 0.0245(7) 0.0271(7) 0.0306(7) 0.0016(5) -0.0010(5) 0.0033(5)
C8 0.0311(7) 0.0198(6) 0.0374(7) -0.0020(5) -0.0028(6) 0.0021(5)
C9 0.0276(7) 0.0238(7) 0.0363(7) -0.0046(5) -0.0055(6) -0.0014(5)
C10 0.0488(10) 0.0296(8) 0.0541(10) 0.0029(7) -0.0107(8) 0.0118(7)
N1 0.0271(6) 0.0225(5) 0.0322(6) -0.0007(5) -0.0052(4) 0.0013(5)
N2 0.0316(6) 0.0248(6) 0.0366(6) 0.0025(5) -0.0049(5) 0.0028(5)
N3 0.0322(6) 0.0248(6) 0.0357(6) 0.0010(5) -0.0023(5) 0.0021(5)
N4 0.0547(9) 0.0254(7) 0.0722(10) -0.0065(6) -0.0119(7) -0.0024(6)
O1 0.0334(6) 0.0285(5) 0.0453(6) 0.0017(4) -0.0109(4) 0.0062(4)

loop_
_atom_type_symbol
_atom_type_description
_atom_type_scat_dispersion_real
_atom_type_scat_dispersion_imag
_atom_type_scat_source
C C 0.0033 0.0016 'International Tables Vol C Tables 4.2.6.8 and 6.1.1.4'
H H 0.0000 0.0000 'International Tables Vol C Tables 4.2.6.8 and 6.1.1.4'
N N 0.0061 0.0033 'International Tables Vol C Tables 4.2.6.8 and 6.1.1.4'
O O 0.0106 0.0060 'International Tables Vol C Tables 4.2.6.8 and 6.1.1.4'

loop_
_geom_angle_atom_site_label_1
_geom_angle_atom_site_label_2
_geom_angle_atom_site_label_3
_geom_angle
_geom_angle_site_symmetry_1
_geom_angle_site_symmetry_3
_geom_angle_publ_flag
N3 C1 C2 109.39(11) . . ?
N3 C1 C3 120.61(12) . . ?
C2 C1 C3 129.97(12) . . ?
N1 C2 C1 102.48(11) . . ?
N1 C2 C4 124.67(11) . . ?
C1 C2 C4 132.83(12) . . ?
N4 C3 C1 179.08(16) . . ?
C9 C4 C5 117.90(12) . . ?
C9 C4 C2 121.43(11) . . ?
C5 C4 C2 120.66(12) . . ?
C6 C5 C4 121.02(12) . . ?
C5 C6 C7 120.08(13) . . ?
O1 C7 C8 124.42(12) . . ?
O1 C7 C6 115.57(12) . . ?
C8 C7 C6 120.00(12) . . ?
C9 C8 C7 119.21(12) . . ?
C8 C9 C4 121.78(12) . . ?
N2 N1 C2 112.66(11) . . ?
N3 N2 N1 107.16(10) . . ?
N2 N3 C1 108.30(10) . . ?
C7 O1 C10 117.64(11) . . ?

loop_
_geom_bond_atom_site_label_1
_geom_bond_atom_site_label_2
_geom_bond_distance
_geom_bond_site_symmetry_2
_geom_bond_publ_flag
C1 N3 1.3708(17) . ?
C1 C2 1.3855(18) . ?
C1 C3 1.4216(19) . ?
C2 N1 1.3495(16) . ?
C2 C4 1.4589(17) . ?
C3 N4 1.1454(18) . ?
C4 C9 1.3940(18) . ?
C4 C5 1.3969(17) . ?
C5 C6 1.3710(18) . ?
C6 C7 1.3948(18) . ?
C7 O1 1.3602(15) . ?
C7 C8 1.3856(18) . ?
C8 C9 1.3796(19) . ?
C10 O1 1.4241(17) . ?
N1 N2 1.3443(14) . ?
N2 N3 1.3055(15) . ?

loop_
_cod_related_entry_id
_cod_related_entry_database
_cod_related_entry_code
1 ChemSpider 4253299
